data_9007845
loop_
_publ_author_name
'Angel, R. J.'
'Ross, N. L.'
'Finger, L. W.'
'Hazen, R. M.'

_publ_section_title
;
 Ba3CaCuSi6O17: a new {1B,11}[4Si6O17] chain silicate
;
_journal_name_full 'Acta Crystallographica, Section C'
_journal_page_first 2028
_journal_page_last 2030
_journal_paper_doi 10.1107/S0108270190003845
_journal_volume 46
_journal_year 1990
_chemical_formula_structural Ba3CaCuSi6O17
_chemical_formula_sum 'Ba3 Ca Cu O17 Si6'
_space_group_IT_number 40
_symmetry_space_group_name_Hall 'B -2b 2'
_symmetry_space_group_name_H-M 'B 2 m b'
_cell_angle_alpha 90
_cell_angle_beta 90
_cell_angle_gamma 90
_cell_length_a 14.405
_cell_length_b 16.077
_cell_length_c 7.088
_cell_formula_units_Z 4
_cell_volume 1641.504
_database_code_amcsd 0010208
_exptl_crystal_density_diffrn 3.869
_cod_original_formula_sum 'Ca Ba3 Cu Si6 O17'
_cod_database_code 9007845
_amcsd_formula_title Ba3CaCuSi6O17

loop_
_space_group_symop_operation_xyz
x,y,z
1/2+x,y,1/2+z
x,1/2+y,-z
1/2+x,1/2+y,1/2-z
x,1/2-y,z
1/2+x,1/2-y,1/2+z
x,-y,-z
1/2+x,-y,1/2-z

loop_
_atom_site_label
_atom_site_fract_x
_atom_site_fract_y
_atom_site_fract_z
_atom_site_occupancy
_atom_site_U_iso_or_equiv
Ca 0.00540 0.00000 0.00000 0.96600 0.00849
Ba 0.00540 0.00000 0.00000 0.03400 0.00849
Ba1 -0.00400 0.25000 0.03070 0.96600 0.00874
Ca1 -0.00400 0.25000 0.03070 0.03400 0.00874
Ba2 0.25000 0.11250 0.25870 1.00000 0.01064
Cu 0.52710 0.00000 0.00000 1.00000 0.00925
Si1 -0.08090 0.25000 0.52150 1.00000 0.00861
Si2 0.12340 0.25000 0.54040 1.00000 0.01216
Si3 0.16400 0.09420 0.78440 1.00000 0.01127
Si4 0.37530 0.08900 0.76740 1.00000 0.01026
O1 0.02060 0.25000 0.62650 1.00000 0.01646
O2 0.17290 0.16890 0.62200 1.00000 0.01520
O3 0.27110 0.07490 0.84860 1.00000 0.01900
O4 0.41790 0.16890 0.88310 1.00000 0.03546
O5 -0.15570 0.25000 0.67910 1.00000 0.01646
O6 0.13170 0.25000 0.30550 1.00000 0.01267
O7 0.12200 0.00940 0.69550 1.00000 0.02026
O8 0.10430 0.12140 0.96630 1.00000 0.01013
O9 0.37790 0.10740 0.54610 1.00000 0.00760
O10 0.43460 -0.00630 0.20040 1.00000 0.01900

loop_
_cod_related_entry_id
_cod_related_entry_database
_cod_related_entry_code
1 AMCSD 0010208
